data_2101882
loop_
_publ_author_name
'Harada, A.'
'Tsuchimoto, M.'
'Ohba, S.'
'Iwasawa, K.'
'Tokii, T.'

_publ_section_title
;
 Structures and Magnetic Properties of Dimeric Copper(II)
 Benzoylformates
;
_journal_issue 4
_journal_name_full 'Acta Crystallographica Section B'
_journal_page_first 654
_journal_page_last 661
_journal_paper_doi 10.1107/S0108768197006435
_journal_volume 53
_journal_year 1997
_chemical_formula_moiety 'C44 H34 Cu2 N2 O12     '
_chemical_formula_structural '(Cu2 (C8 H5 O3)4 (C6 H7 N)2)'
_chemical_formula_sum 'C44 H34 Cu2 N2 O12'
_chemical_formula_weight 909.85
_chemical_name_systematic
;
tetrakis(\m-benzoylformato-O,O')-bis(2-picoline)dicopper(II)
;
_space_group_IT_number 14
_symmetry_cell_setting monoclinic
_symmetry_space_group_name_Hall '-P 2ybc'
_symmetry_space_group_name_H-M 'P 1 21/c 1'
_atom_type_scat_source 'International Tables (1974)'
_cell_angle_alpha 90.00
_cell_angle_beta 96.89(2)
_cell_angle_gamma 90.00
_cell_formula_units_Z 2
_cell_length_a 9.641(2)
_cell_length_b 19.695(2)
_cell_length_c 10.976(2)
_cell_measurement_reflns_used 25
_cell_measurement_temperature 300
_cell_measurement_theta_max 15
_cell_measurement_theta_min 10
_cell_volume 2069.1(6)
_diffrn_ambient_temperature 299
_diffrn_measurement_device 'Rigaku AFC-5     '
_diffrn_measurement_method \q-2\q
_diffrn_radiation_monochromator graphite
_diffrn_radiation_source xray_tube
_diffrn_radiation_type 'Mo K\a'
_diffrn_radiation_wavelength 0.71073
_diffrn_reflns_av_R_equivalents 0.016
_diffrn_reflns_limit_h_max 12
_diffrn_reflns_limit_h_min 0
_diffrn_reflns_limit_k_max 25
_diffrn_reflns_limit_k_min 0
_diffrn_reflns_limit_l_max 14
_diffrn_reflns_limit_l_min -14
_diffrn_reflns_number 5030
_diffrn_reflns_theta_max 27.5
_diffrn_reflns_theta_min 2.0
_diffrn_standards_decay_% 0
_diffrn_standards_interval_count 100
_diffrn_standards_number 3
_exptl_absorpt_coefficient_mu 1.094
_exptl_absorpt_correction_T_max 0.756
_exptl_absorpt_correction_T_min 0.567
_exptl_absorpt_correction_type 'integration by crystal shape'
_exptl_crystal_colour 'dark green'
_exptl_crystal_density_diffrn 1.460
_exptl_crystal_description prism
_exptl_crystal_F_000 932
_exptl_crystal_size_max 0.7
_exptl_crystal_size_mid 0.45
_exptl_crystal_size_min 0.3
_refine_diff_density_max 0.60
_refine_diff_density_min -0.55
_refine_ls_extinction_method none
_refine_ls_goodness_of_fit_obs 1.30
_refine_ls_hydrogen_treatment refU
_refine_ls_matrix_type full
_refine_ls_number_parameters 288
_refine_ls_number_reflns 3277
_refine_ls_R_factor_obs 0.0525
_refine_ls_shift/esd_max 0.13
_refine_ls_shift/esd_mean 0.0080
_refine_ls_structure_factor_coef F
_refine_ls_weighting_details 'w=1/[\s ^2^(F) + 0.000225F^2^]'
_refine_ls_weighting_scheme calc
_refine_ls_wR_factor_obs 0.0461
_reflns_number_observed 3277
_reflns_number_total 4756
_reflns_observed_criterion '|F~o~| > 3\s(|F~o~|)              '
_cod_data_source_file oa0006.cif
_cod_data_source_block II
_cod_depositor_comments
;
The following automatic conversions were performed:
'_symmetry_cell_setting' value 'Monoclinic' changed to 'monoclinic'
according to '/home/saulius/struct/CIF-dictionaries/cif_core.dic'
dictionary named 'cif_core.dic' version 2.4.1 from 2010-06-29.

Automatic conversion script
Id: cif_fix_enum 1527 2010-12-29 10:47:43Z saulius 

The following automatic conversions were performed:

'_atom_site_thermal_displace_type' tag value 'Uij' was replaced with
'Uani' value 30 times.

Automatic conversion script
Id: cif_fix_values 1646 2011-03-28 12:23:43Z adriana 

The following automatic conversions were performed:

'_symmetry_cell_setting' value 'Monoclinic' changed to 'monoclinic'
according to /home/saulius/struct/CIF-dictionaries/cif_core.dic
dictionary named 'cif_core.dic' version 2.4.1 from 2010-06-29.

Automatic conversion script
Id: cif_fix_values 1715 2011-07-08 13:25:40Z adriana 

The following automatic conversions were performed:

'_refine_ls_weighting_scheme' value 'calc w=1/[\s ^2^(F) +
0.000225F^2^]' was changed to 'calc'. New tag
'_refine_ls_weighting_details' was created. The value of the new tag
was set to 'w=1/[\s ^2^(F) + 0.000225F^2^]'.

Automatic conversion script
Id: cif_fix_values 3143 2015-03-26 13:38:13Z robertas 
;
_cod_original_sg_symbol_H-M 'P 21/c        '
_cod_database_code 2101882

loop_
_symmetry_equiv_pos_as_xyz
+x,+y,+z
-x,1/2+y,1/2-z
-x,-y,-z
+x,1/2-y,1/2+z

loop_
_atom_site_aniso_label
_atom_site_aniso_U_11
_atom_site_aniso_U_22
_atom_site_aniso_U_33
_atom_site_aniso_U_12
_atom_site_aniso_U_13
_atom_site_aniso_U_23
Cu1 0.0377(2) 0.0494(2) 0.0395(2) -.0023(2) 0.00660(10) 0.0027(2)
O1 0.0400(10) 0.0680(10) 0.0640(10) -0.0030(10) 0.0040(10) 0.0190(10)
O2 0.0370(10) 0.069(2) 0.0660(10) -0.0050(10) 0.0010(10) 0.0200(10)
O3 0.0630(10) 0.061(2) 0.0500(10) -0.0020(10) 0.0160(10) -0.0060(10)
O4 0.0680(10) 0.0640(10) 0.0560(10) -0.0050(10) 0.0230(10) -0.0110(10)
O5 0.0480(10) 0.078(2) 0.094(2) 0.0080(10) 0.0040(10) -0.019(2)
O6 0.086(2) 0.103(2) 0.066(2) 0.006(2) -0.0080(10) -0.027(2)
N1 0.0480(10) 0.056(2) 0.0450(10) 0.0000(10) 0.0080(10) 0.0070(10)
C1 0.039(2) 0.047(2) 0.050(2) -0.0020(10) 0.0030(10) -0.0050(10)
C2 0.041(2) 0.055(2) 0.060(2) -0.0020(10) 0.006(2) 0.008(2)
C3 0.045(2) 0.059(2) 0.057(2) -0.003(2) -0.002(2) 0.005(2)
C4 0.045(2) 0.098(3) 0.072(2) -0.006(2) -0.001(2) -0.008(2)
C5 0.061(3) 0.145(4) 0.091(3) -0.009(3) -0.014(2) -0.015(3)
C6 0.100(4) 0.131(4) 0.090(3) -0.026(3) -0.018(3) -0.031(3)
C7 0.098(3) 0.105(3) 0.092(3) 0.012(3) -0.002(3) -0.035(3)
C8 0.067(2) 0.080(3) 0.075(2) 0.007(2) -0.012(2) -0.012(2)
C9 0.039(2) 0.065(2) 0.047(2) 0.001(2) 0.0030(10) -0.010(2)
C10 0.067(2) 0.065(2) 0.046(2) -0.013(2) 0.009(2) -0.009(2)
C11 0.061(2) 0.058(2) 0.056(2) 0.000(2) 0.017(2) -0.007(2)
C12 0.093(3) 0.061(2) 0.088(3) -0.004(2) 0.020(3) -0.023(2)
C13 0.127(4) 0.060(3) 0.134(4) 0.007(3) 0.057(4) -0.020(3)
C14 0.102(4) 0.099(4) 0.139(5) 0.046(3) 0.044(3) 0.008(3)
C15 0.083(3) 0.160(5) 0.116(4) 0.042(3) -0.009(3) -0.024(4)
C16 0.085(3) 0.101(3) 0.081(3) 0.029(2) 0.006(2) -0.029(2)
C17 0.058(2) 0.085(3) 0.057(2) 0.003(2) 0.010(2) 0.013(2)
C18 0.091(3) 0.125(4) 0.059(2) -0.037(3) -0.013(2) 0.013(2)
C19 0.079(3) 0.100(3) 0.072(3) -0.017(2) 0.010(2) 0.030(2)
C20 0.096(3) 0.092(3) 0.087(3) -0.011(2) 0.015(3) 0.041(3)
C21 0.083(3) 0.082(3) 0.080(3) -0.025(2) -0.002(2) 0.009(2)
C22 0.062(2) 0.065(2) 0.059(2) -0.007(2) 0.009(2) 0.008(2)

loop_
_atom_site_label
_atom_site_fract_x
_atom_site_fract_y
_atom_site_fract_z
_atom_site_U_iso_or_equiv
_atom_site_thermal_displace_type
_atom_site_occupancy
Cu1 0.54032(3) 0.04859(2) 0.92095(3) 0.04230(10) Uani 1.000
O1 0.3375(2) 0.05320(10) 0.8687(2) 0.0560(10) Uani 1.000
O2 0.2721(2) -0.02630(10) 0.9948(2) 0.0560(10) Uani 1.000
O3 0.5527(2) -0.03090(10) 0.8142(2) 0.0590(10) Uani 1.000
O4 0.4847(2) -0.11010(10) 0.9411(2) 0.0640(10) Uani 1.000
O5 0.0374(2) 0.07520(10) 0.9130(2) 0.0750(10) Uani 1.000
O6 0.4435(3) -0.14860(10) 0.6626(2) 0.0880(10) Uani 1.000
N1 0.6206(2) 0.12700(10) 0.8106(2) 0.0500(10) Uani 1.000
C1 0.2505(3) 0.0172(2) 0.9132(3) 0.0460(10) Uani 1.000
C2 0.0972(3) 0.0308(2) 0.8642(3) 0.0520(10) Uani 1.000
C3 0.0346(3) -0.0107(2) 0.7597(3) 0.0540(10) Uani 1.000
C4 -0.1064(3) -0.0037(2) 0.7215(3) 0.0730(10) Uani 1.000
C5 -0.1665(4) -0.0409(3) 0.6230(4) 0.101(2) Uani 1.000
C6 -0.0869(5) -0.0844(3) 0.5631(4) 0.111(2) Uani 1.000
C7 0.0536(5) -0.0917(2) 0.6009(4) 0.102(2) Uani 1.000
C8 0.1139(4) -0.0546(2) 0.6993(3) 0.0760(10) Uani 1.000
C9 0.5263(3) -0.0900(2) 0.8429(3) 0.0520(10) Uani 1.000
C10 0.5375(3) -0.1446(2) 0.7470(3) 0.0610(10) Uani 1.000
C11 0.6603(3) -0.1895(2) 0.7620(3) 0.0590(10) Uani 1.000
C12 0.6663(4) -0.2440(2) 0.6860(4) 0.083(2) Uani 1.000
C13 0.7803(6) -0.2869(2) 0.7008(5) 0.110(2) Uani 1.000
C14 0.8872(5) -0.2746(3) 0.7907(5) 0.114(2) Uani 1.000
C15 0.8827(5) -0.2192(3) 0.8638(5) 0.122(2) Uani 1.000
C16 0.7688(4) -0.1767(2) 0.8506(4) 0.092(2) Uani 1.000
C17 0.5821(3) 0.1431(2) 0.6937(3) 0.0660(10) Uani 1.000
C18 0.4749(5) 0.1009(3) 0.6241(4) 0.091(2) Uani 1.000
C19 0.6371(4) 0.1983(2) 0.6394(4) 0.082(2) Uani 1.000
C20 0.7353(5) 0.2376(2) 0.7063(4) 0.089(2) Uani 1.000
C21 0.7789(4) 0.2210(2) 0.8285(4) 0.082(2) Uani 1.000
C22 0.7218(3) 0.1666(2) 0.8759(3) 0.0620(10) Uani 1.000
H4 -0.16150 0.02698 0.76378 0.090(10) Uiso 1.000
H5 -0.26456 -0.03674 0.59580 0.14(2) Uiso 1.000
H6 -0.12933 -0.11012 0.49409 0.15(2) Uiso 1.000
H7 0.10941 -0.12224 0.55902 0.080(10) Uiso 1.000
H8 0.21192 -0.05922 0.72653 0.0670(10) Uiso 1.000
H12 0.59034 -0.25265 0.62302 0.080(10) Uiso 1.000
H13 0.78556 -0.32481 0.64659 0.110(10) Uiso 1.000
H14 0.96390 -0.30586 0.80319 0.110(10) Uiso 1.000
H15 0.96085 -0.20968 0.92408 0.100(10) Uiso 1.000
H16 0.76478 -0.13791 0.90300 0.070(10) Uiso 1.000
H18A 0.44656 0.11210 0.53960 0.16(2) Uiso 1.000
H18B 0.39296 0.10270 0.66590 0.20(3) Uiso 1.000
H18C 0.50956 0.05520 0.62650 0.13(2) Uiso 1.000
H19 0.60552 0.20933 0.55536 0.080(10) Uiso 1.000
H20 0.77483 0.27603 0.66916 0.13(2) Uiso 1.000
H21 0.84729 0.24811 0.87726 0.12(2) Uiso 1.000
H22 0.75245 0.15409 0.95929 0.080(10) Uiso 1.000

loop_
_geom_angle_atom_site_label_1
_geom_angle_atom_site_label_2
_geom_angle_atom_site_label_3
_geom_angle_site_symmetry_1
_geom_angle_site_symmetry_2
_geom_angle_site_symmetry_3
_geom_angle
_geom_angle_publ_flag
Cu1 Cu1 O1 3_657 . . 82.60(10) ?
Cu1 Cu1 O2 . 3_657 . 82.10(10) ?
Cu1 Cu1 O3 3_657 . . 82.20(10) ?
Cu1 Cu1 O4 . 3_657 . 82.70(10) ?
Cu1 Cu1 N1 3_657 . . 174.40(10) yes
O1 Cu1 O2 . . 3_657 164.70(10) yes
O1 Cu1 O3 . . . 89.60(10) ?
O1 Cu1 O4 . . 3_657 89.20(10) ?
O1 Cu1 N1 . . . 102.30(10) ?
O2 Cu1 O3 3_657 . . 89.10(10) ?
O2 Cu1 O4 3_657 . 3_657 88.10(10) ?
O2 Cu1 N1 3_657 . . 93.00(10) ?
O3 Cu1 O4 . . 3_657 164.90(10) yes
O3 Cu1 N1 . . . 100.60(10) ?
O4 Cu1 N1 3_657 . . 94.40(10) ?
Cu1 O1 C1 . . . 123.5(2) yes
Cu1 O2 C1 3_657 . . 123.8(2) yes
Cu1 O3 C9 . . . 124.5(2) yes
Cu1 O4 C9 3_657 . . 123.0(3) yes
Cu1 N1 C17 . . . 129.3(3) yes
Cu1 N1 C22 . . . 113.0(2) yes
C17 N1 C22 . . . 117.6(3) ?
O1 C1 O2 . . . 128.0(3) yes
O1 C1 C2 . . . 115.4(3) ?
O2 C1 C2 . . . 116.5(3) ?
O5 C2 C1 . . . 117.5(3) ?
O5 C2 C3 . . . 125.0(3) ?
C1 C2 C3 . . . 117.5(3) ?
C2 C3 C4 . . . 118.4(3) ?
C2 C3 C8 . . . 121.6(3) ?
C4 C3 C8 . . . 120.0(4) ?
C3 C4 C5 . . . 119.5(4) ?
C4 C5 C6 . . . 120.2(4) ?
C5 C6 C7 . . . 120.6(5) ?
C6 C7 C8 . . . 119.3(5) ?
C3 C8 C7 . . . 120.4(4) ?
O3 C9 O4 . . . 127.6(3) yes
O3 C9 C10 . . . 117.0(3) ?
O4 C9 C10 . . . 115.3(3) ?
O6 C10 C9 . . . 117.8(3) ?
O6 C10 C11 . . . 124.1(3) ?
C9 C10 C11 . . . 118.1(3) ?
C10 C11 C12 . . . 119.8(4) ?
C10 C11 C16 . . . 120.5(4) ?
C12 C11 C16 . . . 119.7(4) ?
C11 C12 C13 . . . 120.1(4) ?
C12 C13 C14 . . . 119.9(5) ?
C13 C14 C15 . . . 119.8(5) ?
C14 C15 C16 . . . 120.6(5) ?
C11 C16 C15 . . . 119.9(4) ?
N1 C17 C18 . . . 117.6(4) ?
N1 C17 C19 . . . 121.9(4) ?
C18 C17 C19 . . . 120.4(4) ?
C17 C19 C20 . . . 119.5(4) ?
C19 C20 C21 . . . 119.5(4) ?
C20 C21 C22 . . . 118.1(4) ?
N1 C22 C21 . . . 123.3(4) ?
C3 C4 H4 . . . 119.8(4) ?
C5 C4 H4 . . . 120.7(4) ?
C4 C5 H5 . . . 120.3(5) ?
C6 C5 H5 . . . 119.5(5) ?
C5 C6 H6 . . . 119.9(5) ?
C7 C6 H6 . . . 119.5(5) ?
C6 C7 H7 . . . 120.6(5) ?
C8 C7 H7 . . . 120.1(5) ?
C3 C8 H8 . . . 119.5(4) ?
C7 C8 H8 . . . 120.1(4) ?
C11 C12 H12 . . . 119.6(4) ?
C13 C12 H12 . . . 120.3(4) ?
C12 C13 H13 . . . 120.3(5) ?
C14 C13 H13 . . . 119.8(6) ?
C13 C14 H14 . . . 119.5(6) ?
C15 C14 H14 . . . 120.7(6) ?
C14 C15 H15 . . . 119.0(6) ?
C16 C15 H15 . . . 120.4(6) ?
C11 C16 H16 . . . 119.4(4) ?
C15 C16 H16 . . . 120.7(5) ?
C17 C18 H18A . . . 118.2(5) ?
C17 C18 H18B . . . 107.4(4) ?
C17 C18 H18C . . . 107.2(4) ?
H18A C18 H18B . . . 107.4(5) ?
H18A C18 H18C . . . 107.4(5) ?
H18B C18 H18C . . . 109.0(5) ?
C17 C19 H19 . . . 120.0(4) ?
C20 C19 H19 . . . 120.5(5) ?
C19 C20 H20 . . . 120.2(5) ?
C21 C20 H20 . . . 120.3(5) ?
C20 C21 H21 . . . 120.9(4) ?
C22 C21 H21 . . . 121.0(4) ?
N1 C22 H22 . . . 117.9(4) ?
C21 C22 H22 . . . 118.8(4) ?

loop_
_geom_bond_atom_site_label_1
_geom_bond_atom_site_label_2
_geom_bond_site_symmetry_2
_geom_bond_distance
_geom_bond_publ_flag
Cu1 Cu1 3_657 2.7570(10) yes
Cu1 O1 . 1.972(2) yes
Cu1 O2 3_657 1.979(2) yes
Cu1 O3 . 1.968(3) yes
Cu1 O4 3_657 1.976(3) yes
Cu1 N1 . 2.162(3) yes
O1 C1 . 1.243(4) yes
O2 C1 . 1.239(4) yes
O3 C9 . 1.239(4) yes
O4 C9 . 1.257(4) yes
O5 C2 . 1.207(4) ?
O6 C10 . 1.218(5) ?
N1 C17 . 1.331(5) ?
N1 C22 . 1.380(5) ?
C1 C2 . 1.535(5) ?
C2 C3 . 1.477(5) ?
C3 C4 . 1.381(5) ?
C3 C8 . 1.376(5) ?
C4 C5 . 1.375(6) ?
C5 C6 . 1.369(7) ?
C6 C7 . 1.376(7) ?
C7 C8 . 1.374(6) ?
C9 C10 . 1.518(5) ?
C10 C11 . 1.471(5) ?
C11 C12 . 1.366(5) ?
C11 C16 . 1.363(6) ?
C12 C13 . 1.379(7) ?
C13 C14 . 1.361(8) ?
C14 C15 . 1.358(8) ?
C15 C16 . 1.374(7) ?
C17 C18 . 1.468(6) ?
C17 C19 . 1.377(6) ?
C19 C20 . 1.367(6) ?
C20 C21 . 1.395(6) ?
C21 C22 . 1.339(6) ?
C4 H4 . 0.960(4) ?
C5 H5 . 0.961(5) ?
C6 H6 . 0.961(5) ?
C7 H7 . 0.960(5) ?
C8 H8 . 0.960(4) ?
C12 H12 . 0.960(5) ?
C13 H13 . 0.960(5) ?
C14 H14 . 0.960(6) ?
C15 H15 . 0.960(5) ?
C16 H16 . 0.960(5) ?
C18 H18A . 0.961(5) ?
C18 H18B . 0.960(5) ?
C18 H18C . 0.959(6) ?
C19 H19 . 0.960(4) ?
C20 H20 . 0.959(5) ?
C21 H21 . 0.960(4) ?
C22 H22 . 0.960(4) ?
